data_7248371
loop_
_publ_author_name
'Li, Ke'
'Liu, Yufeng'
'Yang, Guoping'
'Zheng, Zhijian'
'Lin, Xiaoling'
'Zhang, Zhibin'
'Li, Shujun'
'Liu, Yunhai'
'Wei, Yongge'

_publ_section_title
;
 Highly-stable Silverton-type UIV-containing polyoxomolybdate frameworks
 for the heterogeneous catalytic synthesis of quinazolinones
;
_journal_issue 11
_journal_name_full 'Green Chemistry'
_journal_page_first 6454
_journal_page_last 6460
_journal_paper_doi 10.1039/D4GC00877D
_journal_volume 26
_journal_year 2024
_chemical_formula_moiety 'Mo12 Na3.3 Ni0.576 O51 U1, 4.5(O)'
_chemical_formula_sum 'H29.7 Mo12 Na3.3 Ni0.58 O55.5 U'
_chemical_formula_weight 2416.94
_space_group_crystal_system cubic
_space_group_IT_number 206
_space_group_name_Hall '-I 2b 2c 3'
_space_group_name_H-M_alt 'I a -3'
_atom_sites_solution_primary dual
_audit_creation_date 2023-07-20
_audit_creation_method
;
Olex2 1.5
(compiled 2023.02.24 svn.rf166f9f3 for OlexSys, GUI svn.r6725)
;
_audit_update_record
;
2023-07-20 deposited with the CCDC.	2024-04-02 downloaded from the CCDC.
;
_cell_angle_alpha 90
_cell_angle_beta 90
_cell_angle_gamma 90
_cell_formula_units_Z 16
_cell_length_a 25.9532(8)
_cell_length_b 25.9532(8)
_cell_length_c 25.9532(8)
_cell_measurement_reflns_used 9894
_cell_measurement_temperature 100
_cell_measurement_theta_max 27.458
_cell_measurement_theta_min 2.937
_cell_volume 17481.3(9)
_computing_cell_refinement 'SAINT V8.38A (Bruker, 2018)'
_computing_data_reduction 'SAINT V8.38A (Bruker, 2018)'
_computing_molecular_graphics 'Olex2 1.5 (Dolomanov et al., 2009)'
_computing_publication_material 'Olex2 1.5 (Dolomanov et al., 2009)'
_computing_structure_refinement 'SHELXL 2018/3 (Sheldrick, 2015)'
_computing_structure_solution 'SHELXT 2018/2 (Sheldrick, 2018)'
_diffrn_ambient_temperature 100.00
_diffrn_detector 'Bruker APEX2 area detector'
_diffrn_detector_area_resol_mean 7.9
_diffrn_detector_type 'CCD area detector'
_diffrn_measured_fraction_theta_full 0.999
_diffrn_measured_fraction_theta_max 0.999
_diffrn_measurement_device 'three-circle diffractometer'
_diffrn_measurement_device_type 'Bruker SMART APEX2 area detector'
_diffrn_measurement_method '\w and \f scans'
_diffrn_radiation_monochromator 'mirror optics'
_diffrn_radiation_probe x-ray
_diffrn_radiation_type MoK\a
_diffrn_radiation_wavelength 0.71073
_diffrn_reflns_av_R_equivalents 0.0447
_diffrn_reflns_av_unetI/netI 0.0245
_diffrn_reflns_Laue_measured_fraction_full 0.999
_diffrn_reflns_Laue_measured_fraction_max 0.999
_diffrn_reflns_limit_h_max 29
_diffrn_reflns_limit_h_min -29
_diffrn_reflns_limit_k_max 33
_diffrn_reflns_limit_k_min -32
_diffrn_reflns_limit_l_max 17
_diffrn_reflns_limit_l_min -33
_diffrn_reflns_number 23550
_diffrn_reflns_point_group_measured_fraction_full 0.999
_diffrn_reflns_point_group_measured_fraction_max 0.999
_diffrn_reflns_theta_full 25.242
_diffrn_reflns_theta_max 27.458
_diffrn_reflns_theta_min 2.719
_diffrn_source 'microfocus sealed X-ray tube'
_diffrn_source_current 1.4
_diffrn_source_power 0.07
_diffrn_source_type 'Incoatec I\ms'
_diffrn_source_voltage 50.0
_exptl_absorpt_coefficient_mu 7.426
_exptl_absorpt_correction_T_max 0.7456
_exptl_absorpt_correction_T_min 0.5927
_exptl_absorpt_correction_type multi-scan
_exptl_absorpt_process_details
;
SADABS-2016/2 (Bruker,2016/2) was used for absorption correction.
wR2(int) was 0.1427 before and 0.0843 after correction.
The Ratio of minimum to maximum transmission is 0.7949.
The \l/2 correction factor is Not present.
;
_exptl_crystal_colour 'clear light brown'
_exptl_crystal_colour_lustre clear
_exptl_crystal_colour_modifier light
_exptl_crystal_colour_primary brown
_exptl_crystal_density_diffrn 3.673
_exptl_crystal_description block
_exptl_crystal_F_000 17954
_exptl_crystal_size_max 0.18
_exptl_crystal_size_mid 0.18
_exptl_crystal_size_min 0.14
_refine_diff_density_max 0.791
_refine_diff_density_min -2.372
_refine_diff_density_rms 0.179
_refine_ls_extinction_method none
_refine_ls_goodness_of_fit_ref 1.126
_refine_ls_hydrogen_treatment undef
_refine_ls_matrix_type full
_refine_ls_number_parameters 247
_refine_ls_number_reflns 3353
_refine_ls_number_restraints 24
_refine_ls_restrained_S_all 1.130
_refine_ls_R_factor_all 0.0249
_refine_ls_R_factor_gt 0.0231
_refine_ls_shift/su_max 0.002
_refine_ls_shift/su_mean 0.000
_refine_ls_structure_factor_coef Fsqd
_refine_ls_weighting_details 'w=1/[\s^2^(Fo^2^)+(0.0164P)^2^+223.2881P] where P=(Fo^2^+2Fc^2^)/3'
_refine_ls_weighting_scheme calc
_refine_ls_wR_factor_gt 0.0599
_refine_ls_wR_factor_ref 0.0608
_reflns_Friedel_coverage 0.000
_reflns_number_gt 3160
_reflns_number_total 3353
_reflns_threshold_expression 'I > 2\s(I)'
_cod_data_source_file d4gc00877d2.cif
_cod_data_source_block Ni1
_cod_depositor_comments 'Adding full bibliography for 7248368--7248371.cif.'
_cod_original_cell_volume 17481.3(16)
_cod_original_formula_sum 'H29.70 Mo12 Na3.30 Ni0.58 O55.50 U'
_cod_database_code 7248371
_shelx_shelxl_version_number 2018/3
_shelx_space_group_comment
;
The symmetry employed for this shelxl refinement is uniquely defined
by the following loop, which should always be used as a source of
symmetry information in preference to the above space-group names.
They are only intended as comments.
;
_shelx_estimated_absorpt_t_max 0.423
_shelx_estimated_absorpt_t_min 0.348
_olex2_refinement_description
;
1. Uiso/Uaniso restraints and constraints
Uanis(Na2) \\sim Ueq, Uanis(Na1) \\sim Ueq, Uanis(O16) \\sim Ueq, Uanis(O16A)
\\sim Ueq: with sigma of 0.005 and sigma for terminal atoms of 0.01
2. Others
 Fixed Sof: Ni1(0.192) Na1(0.76667) Na2(0.33333) O16(0.65) O16A(0.35)
 O17(0.65) O17A(0.35)
;
_olex2_submission_special_instructions 'No special instructions were received'

loop_
_space_group_symop_operation_xyz
'x, y, z'
'-x+1/2, -y, z+1/2'
'-x, y+1/2, -z+1/2'
'x+1/2, -y+1/2, -z'
'z, x, y'
'z+1/2, -x+1/2, -y'
'-z+1/2, -x, y+1/2'
'-z, x+1/2, -y+1/2'
'y, z, x'
'-y, z+1/2, -x+1/2'
'y+1/2, -z+1/2, -x'
'-y+1/2, -z, x+1/2'
'x+1/2, y+1/2, z+1/2'
'-x+1, -y+1/2, z+1'
'-x+1/2, y+1, -z+1'
'x+1, -y+1, -z+1/2'
'z+1/2, x+1/2, y+1/2'
'z+1, -x+1, -y+1/2'
'-z+1, -x+1/2, y+1'
'-z+1/2, x+1, -y+1'
'y+1/2, z+1/2, x+1/2'
'-y+1/2, z+1, -x+1'
'y+1, -z+1, -x+1/2'
'-y+1, -z+1/2, x+1'
'-x, -y, -z'
'x-1/2, y, -z-1/2'
'x, -y-1/2, z-1/2'
'-x-1/2, y-1/2, z'
'-z, -x, -y'
'-z-1/2, x-1/2, y'
'z-1/2, x, -y-1/2'
'z, -x-1/2, y-1/2'
'-y, -z, -x'
'y, -z-1/2, x-1/2'
'-y-1/2, z-1/2, x'
'y-1/2, z, -x-1/2'
'-x+1/2, -y+1/2, -z+1/2'
'x, y+1/2, -z'
'x+1/2, -y, z'
'-x, y, z+1/2'
'-z+1/2, -x+1/2, -y+1/2'
'-z, x, y+1/2'
'z, x+1/2, -y'
'z+1/2, -x, y'
'-y+1/2, -z+1/2, -x+1/2'
'y+1/2, -z, x'
'-y, z, x+1/2'
'y, z+1/2, -x'

loop_
_atom_site_label
_atom_site_type_symbol
_atom_site_fract_x
_atom_site_fract_y
_atom_site_fract_z
_atom_site_U_iso_or_equiv
_atom_site_adp_type
_atom_site_occupancy
_atom_site_site_symmetry_order
_atom_site_calc_flag
_atom_site_refinement_flags_posn
_atom_site_refinement_flags_adp
_atom_site_refinement_flags_occupancy
_atom_site_disorder_assembly
_atom_site_disorder_group
U1 U 0.500000 0.500000 0.000000 0.00803(8) Uani 1 6 d S T P . .
U2 U 0.250000 0.750000 0.250000 0.00731(8) Uani 1 6 d S T P . .
Mo1 Mo 0.37065(2) 0.51550(2) 0.03585(2) 0.01064(8) Uani 1 1 d . . . . .
Mo2 Mo 0.42426(2) 0.41320(2) 0.07095(2) 0.01306(9) Uani 1 1 d . . . . .
Mo3 Mo 0.29268(2) 0.62200(2) 0.23924(2) 0.00936(8) Uani 1 1 d . . . . .
Mo4 Mo 0.33017(2) 0.68338(2) 0.33590(2) 0.01036(8) Uani 1 1 d . . . . .
Ni1 Ni 0.37557(3) 0.62443(3) 0.12443(3) 0.0108(3) Uani 0.576 3 d S T P . .
Na1 Na 0.25633(8) 0.66886(8) 0.44737(8) 0.0141(4) Uani 0.7667 1 d . U P . .
Na2 Na 0.4122(2) 0.3060(2) -0.0049(2) 0.0186(11) Uani 0.3333 1 d . U P . .
O1 O 0.35292(11) 0.56013(12) 0.08260(11) 0.0155(6) Uani 1 1 d . . . . .
O2 O 0.31906(12) 0.51386(13) -0.00461(12) 0.0193(6) Uani 1 1 d . . . . .
O3 O 0.35917(11) 0.45177(11) 0.07379(12) 0.0156(6) Uani 1 1 d . . . . .
O4 O 0.43469(13) 0.40174(13) 0.13484(12) 0.0230(7) Uani 1 1 d . . . . .
O5 O 0.40449(12) 0.35534(12) 0.04683(13) 0.0205(7) Uani 1 1 d . . . . .
O6 O 0.49483(11) 0.41558(11) 0.04521(11) 0.0125(6) Uani 1 1 d . . . . .
O7 O 0.42074(11) 0.55454(11) -0.00206(11) 0.0117(5) Uani 1 1 d . . . . .
O8 O 0.33563(11) 0.60354(11) 0.19157(12) 0.0152(6) Uani 1 1 d . . . . .
O9 O 0.24977(10) 0.66806(11) 0.20004(11) 0.0107(5) Uani 1 1 d . . . . .
O10 O 0.25431(12) 0.56926(12) 0.24717(12) 0.0190(7) Uani 1 1 d . . . . .
O11 O 0.33526(11) 0.61752(11) 0.30024(11) 0.0145(6) Uani 1 1 d . . . . .
O12 O 0.31015(11) 0.66449(11) 0.39574(11) 0.0152(6) Uani 1 1 d . . . . .
O13 O 0.39380(11) 0.69916(12) 0.34407(12) 0.0169(6) Uani 1 1 d . . . . .
O14 O 0.30024(11) 0.75193(10) 0.33161(11) 0.0117(6) Uani 1 1 d . . . . .
O15 O 0.4092(2) 0.25801(16) -0.0593(2) 0.0595(15) Uani 1 1 d . . . . .
O16 O 0.3065(3) 0.6785(3) 0.5011(2) 0.0368(15) Uani 0.65 1 d . U P A 1
O16A O 0.3269(6) 0.7035(6) 0.4998(5) 0.043(3) Uani 0.35 1 d . U P A 2
O17 O 0.4381(4) 0.2489(3) 0.0639(3) 0.050(2) Uani 0.65 1 d . . P . 1
O17A O 0.4591(6) 0.2349(6) 0.0897(5) 0.043(3) Uani 0.35 1 d . . P . 2
O18 O 0.500000 0.250000 -0.1185(3) 0.090(3) Uani 1 2 d S T P . .
O19 O 0.3100(3) 0.51049(19) 0.3327(2) 0.0677(17) Uani 1 1 d . . . . .

loop_
_atom_site_aniso_label
_atom_site_aniso_U_11
_atom_site_aniso_U_22
_atom_site_aniso_U_33
_atom_site_aniso_U_23
_atom_site_aniso_U_13
_atom_site_aniso_U_12
U1 0.00803(8) 0.00803(8) 0.00803(8) 0.00137(7) -0.00137(7) -0.00137(7)
U2 0.00731(8) 0.00731(8) 0.00731(8) 0.00337(7) -0.00337(7) -0.00337(7)
Mo1 0.00833(15) 0.01091(16) 0.01267(16) -0.00003(12) -0.00044(12) -0.00139(12)
Mo2 0.01249(17) 0.01156(17) 0.01514(17) 0.00480(13) 0.00326(13) -0.00130(12)
Mo3 0.01043(16) 0.00773(15) 0.00993(16) 0.00297(11) -0.00286(12) -0.00248(11)
Mo4 0.01185(16) 0.00864(16) 0.01060(16) 0.00398(12) -0.00641(12) -0.00232(12)
Ni1 0.0108(3) 0.0108(3) 0.0108(3) 0.0000(3) 0.0000(3) 0.0000(3)
Na1 0.0169(10) 0.0146(10) 0.0108(10) 0.0017(8) -0.0015(8) 0.0022(8)
Na2 0.019(2) 0.021(2) 0.016(2) -0.0038(19) 0.0025(18) -0.0065(19)
O1 0.0121(14) 0.0165(14) 0.0177(15) 0.0004(12) 0.0012(11) -0.0005(11)
O2 0.0122(14) 0.0223(16) 0.0235(16) -0.0005(13) -0.0043(12) -0.0037(13)
O3 0.0138(14) 0.0148(14) 0.0184(15) 0.0019(11) 0.0040(11) -0.0030(11)
O4 0.0304(18) 0.0210(16) 0.0177(16) 0.0069(13) 0.0046(13) -0.0002(14)
O5 0.0201(16) 0.0157(15) 0.0257(17) 0.0020(13) 0.0091(13) -0.0030(12)
O6 0.0131(14) 0.0124(14) 0.0119(14) 0.0032(11) 0.0002(10) -0.0008(11)
O7 0.0116(13) 0.0107(13) 0.0127(14) 0.0018(10) -0.0022(10) -0.0009(11)
O8 0.0144(14) 0.0121(14) 0.0190(15) 0.0015(11) -0.0039(11) 0.0009(11)
O9 0.0105(13) 0.0121(13) 0.0095(13) 0.0031(10) -0.0036(10) -0.0042(10)
O10 0.0251(17) 0.0140(15) 0.0179(16) 0.0043(12) -0.0044(12) -0.0077(12)
O11 0.0186(15) 0.0092(13) 0.0156(14) 0.0039(11) -0.0064(11) -0.0007(11)
O12 0.0141(14) 0.0164(14) 0.0151(14) 0.0051(11) -0.0034(11) 0.0004(11)
O13 0.0144(14) 0.0198(15) 0.0164(15) 0.0058(12) -0.0068(11) -0.0034(12)
O14 0.0116(13) 0.0100(13) 0.0135(14) 0.0041(10) -0.0044(11) -0.0043(10)
O15 0.072(4) 0.020(2) 0.086(4) 0.006(2) -0.029(3) -0.008(2)
O16 0.037(3) 0.052(3) 0.021(3) -0.004(2) -0.002(2) 0.011(3)
O16A 0.050(5) 0.045(5) 0.034(5) -0.006(4) -0.003(4) 0.015(4)
O17 0.087(7) 0.022(3) 0.041(4) -0.005(3) 0.027(4) -0.007(3)
O17A 0.050(8) 0.045(8) 0.033(7) -0.018(6) 0.016(6) -0.017(6)
O18 0.106(7) 0.111(7) 0.052(5) 0.000 0.000 0.068(6)
O19 0.117(5) 0.037(3) 0.049(3) 0.008(2) -0.038(3) -0.003(3)

loop_
_atom_type_symbol
_atom_type_description
_atom_type_scat_dispersion_real
_atom_type_scat_dispersion_imag
_atom_type_scat_source
Mo Mo -1.6832 0.6857 'International Tables Vol C Tables 4.2.6.8 and 6.1.1.4'
Na Na 0.0362 0.0249 'International Tables Vol C Tables 4.2.6.8 and 6.1.1.4'
Ni Ni 0.3393 1.1124 'International Tables Vol C Tables 4.2.6.8 and 6.1.1.4'
O O 0.0106 0.0060 'International Tables Vol C Tables 4.2.6.8 and 6.1.1.4'
U U -9.6767 9.6646 'International Tables Vol C Tables 4.2.6.8 and 6.1.1.4'
H H 0.0000 0.0000 'International Tables Vol C Tables 4.2.6.8 and 6.1.1.4'

loop_
_geom_angle_atom_site_label_1
_geom_angle_atom_site_label_2
_geom_angle_atom_site_label_3
_geom_angle
_geom_angle_site_symmetry_1
_geom_angle_site_symmetry_3
_geom_angle_publ_flag
O6 U1 O6 64.09(4) . 34_565 ?
O6 U1 O6 115.91(4) 10_655 7_564 ?
O6 U1 O6 64.09(4) 10_655 25_665 ?
O6 U1 O6 115.91(4) . 10_655 ?
O6 U1 O6 180.0 . 25_665 ?
O6 U1 O6 180.00(17) 34_565 10_655 ?
O6 U1 O6 64.09(4) 34_565 7_564 ?
O6 U1 O6 64.09(4) . 31_656 ?
O6 U1 O6 180.0 31_656 7_564 ?
O6 U1 O6 115.91(4) 34_565 31_656 ?
O6 U1 O6 115.91(4) 34_565 25_665 ?
O6 U1 O6 64.09(4) 10_655 31_656 ?
O6 U1 O6 115.91(4) 31_656 25_665 ?
O6 U1 O6 115.91(4) . 7_564 ?
O6 U1 O6 64.09(4) 7_564 25_665 ?
O6 U1 O7 62.32(9) 31_656 7_564 ?
O6 U1 O7 62.68(9) 10_655 25_665 ?
O6 U1 O7 117.32(9) . 7_564 ?
O6 U1 O7 62.68(9) 25_665 7_564 ?
O6 U1 O7 62.32(9) 7_564 31_656 ?
O6 U1 O7 117.68(9) 34_565 34_565 ?
O6 U1 O7 64.04(9) 10_655 7_564 ?
O6 U1 O7 62.68(9) 7_564 34_565 ?
O6 U1 O7 115.96(9) 7_564 25_665 ?
O6 U1 O7 64.04(9) . 10_655 ?
O6 U1 O7 117.32(9) 25_665 31_656 ?
O6 U1 O7 117.68(9) 10_655 10_655 ?
O6 U1 O7 115.96(9) 34_565 7_564 ?
O6 U1 O7 117.32(9) 7_564 10_655 ?
O6 U1 O7 62.31(9) . 25_665 ?
O6 U1 O7 117.68(9) 7_564 7_564 ?
O6 U1 O7 117.69(9) . . ?
O6 U1 O7 115.96(9) . 34_565 ?
O6 U1 O7 62.68(9) 34_565 . ?
O6 U1 O7 62.32(9) 10_655 34_565 ?
O6 U1 O7 117.32(9) 10_655 . ?
O6 U1 O7 64.04(9) 25_665 34_565 ?
O6 U1 O7 115.96(9) 31_656 . ?
O6 U1 O7 62.32(9) 34_565 10_655 ?
O6 U1 O7 64.04(9) 7_564 . ?
O6 U1 O7 62.68(9) 31_656 10_655 ?
O6 U1 O7 62.32(9) 25_665 . ?
O6 U1 O7 115.96(9) 25_665 10_655 ?
O6 U1 O7 62.68(9) . 31_656 ?
O6 U1 O7 117.32(9) 34_565 25_665 ?
O6 U1 O7 64.04(9) 34_565 31_656 ?
O6 U1 O7 64.04(9) 31_656 25_665 ?
O6 U1 O7 115.96(9) 10_655 31_656 ?
O6 U1 O7 117.68(9) 25_665 25_665 ?
O6 U1 O7 117.68(9) 31_656 31_656 ?
O6 U1 O7 117.32(9) 31_656 34_565 ?
O7 U1 O7 64.09(10) . 10_655 ?
O7 U1 O7 115.91(10) . 34_565 ?
O7 U1 O7 64.09(10) 34_565 25_665 ?
O7 U1 O7 115.91(10) 31_656 10_655 ?
O7 U1 O7 64.09(10) 31_656 25_665 ?
O7 U1 O7 64.09(10) 7_564 10_655 ?
O7 U1 O7 64.09(10) . 7_564 ?
O7 U1 O7 180.00(13) 34_565 10_655 ?
O7 U1 O7 180.0 . 25_665 ?
O7 U1 O7 115.91(10) 7_564 34_565 ?
O7 U1 O7 115.91(10) 7_564 25_665 ?
O7 U1 O7 180.00(13) 31_656 7_564 ?
O7 U1 O7 64.09(10) 31_656 34_565 ?
O7 U1 O7 115.91(10) . 31_656 ?
O7 U1 O7 115.91(10) 10_655 25_665 ?
O9 U2 O9 63.82(10) 37_565 46_465 ?
O9 U2 O9 180.0 43_556 7_564 ?
O9 U2 O9 116.18(10) 43_556 . ?
O9 U2 O9 116.18(10) 37_565 10_655 ?
O9 U2 O9 116.18(10) 46_465 . ?
O9 U2 O9 180.0 46_465 10_655 ?
O9 U2 O9 63.82(10) 10_655 7_564 ?
O9 U2 O9 63.82(10) 37_565 43_556 ?
O9 U2 O9 180.0 37_565 . ?
O9 U2 O9 116.18(10) 10_655 43_556 ?
O9 U2 O9 63.82(10) 10_655 . ?
O9 U2 O9 116.18(10) 37_565 7_564 ?
O9 U2 O9 63.82(10) 7_564 . ?
O9 U2 O9 116.18(10) 46_465 7_564 ?
O9 U2 O9 63.82(10) 46_465 43_556 ?
O14 U2 O9 62.51(9) . 37_565 ?
O14 U2 O9 62.51(9) 37_565 . ?
O14 U2 O9 117.00(10) . 7_564 ?
O14 U2 O9 63.95(9) 43_556 37_565 ?
O14 U2 O9 62.51(9) 7_564 43_556 ?
O14 U2 O9 116.05(9) 7_564 37_565 ?
O14 U2 O9 116.05(9) 46_465 7_564 ?
O14 U2 O9 117.49(9) 37_565 37_565 ?
O14 U2 O9 63.00(10) . 43_556 ?
O14 U2 O9 117.00(10) 46_465 37_565 ?
O14 U2 O9 63.95(9) 46_465 43_556 ?
O14 U2 O9 63.00(10) 10_655 37_565 ?
O14 U2 O9 117.49(9) 7_564 7_564 ?
O14 U2 O9 116.05(9) . 46_465 ?
O14 U2 O9 116.05(9) 43_556 . ?
O14 U2 O9 117.00(10) 43_556 46_465 ?
O14 U2 O9 117.00(10) 10_655 . ?
O14 U2 O9 63.00(10) 7_564 46_465 ?
O14 U2 O9 117.49(9) 43_556 43_556 ?
O14 U2 O9 63.95(9) 37_565 46_465 ?
O14 U2 O9 117.00(10) 37_565 43_556 ?
O14 U2 O9 117.49(9) 46_465 46_465 ?
O14 U2 O9 116.05(9) 10_655 43_556 ?
O14 U2 O9 62.51(9) 10_655 46_465 ?
O14 U2 O9 62.51(9) 43_556 7_564 ?
O14 U2 O9 63.95(9) . 10_655 ?
O14 U2 O9 63.00(10) 37_565 7_564 ?
O14 U2 O9 63.00(10) 43_556 10_655 ?
O14 U2 O9 117.49(9) . . ?
O14 U2 O9 117.00(10) 7_564 10_655 ?
O14 U2 O9 63.95(9) 7_564 . ?
O14 U2 O9 116.05(9) 37_565 10_655 ?
O14 U2 O9 63.00(10) 46_465 . ?
O14 U2 O9 62.51(9) 46_465 10_655 ?
O14 U2 O9 117.49(9) 10_655 10_655 ?
O14 U2 O9 63.95(9) 10_655 7_564 ?
O14 U2 O14 63.92(5) . 46_465 ?
O14 U2 O14 116.08(5) 37_565 46_465 ?
O14 U2 O14 63.92(5) 7_564 37_565 ?
O14 U2 O14 116.08(4) 43_556 46_465 ?
O14 U2 O14 116.08(5) 7_564 10_655 ?
O14 U2 O14 63.92(5) 7_564 46_465 ?
O14 U2 O14 116.08(5) 43_556 37_565 ?
O14 U2 O14 63.92(5) . 43_556 ?
O14 U2 O14 116.08(5) . 10_655 ?
O14 U2 O14 116.08(5) . 7_564 ?
O14 U2 O14 63.92(5) 37_565 10_655 ?
O14 U2 O14 180.0 43_556 7_564 ?
O14 U2 O14 180.00(11) 46_465 10_655 ?
O14 U2 O14 180.0 . 37_565 ?
O14 U2 O14 63.92(5) 43_556 10_655 ?
U1 Mo1 Na2 101.49(9) . 34_565 ?
Mo2 Mo1 U1 63.563(9) . . ?
Mo2 Mo1 Na2 113.45(8) . 34_565 ?
O1 Mo1 U1 120.97(10) . . ?
O1 Mo1 Mo2 118.62(10) . . ?
O1 Mo1 Na2 123.00(13) . 34_565 ?
O1 Mo1 O3 99.92(13) . . ?
O1 Mo1 O6 160.32(12) . 34_565 ?
O1 Mo1 O7 90.78(12) . 10_655 ?
O1 Mo1 O7 100.67(13) . . ?
O2 Mo1 U1 125.91(11) . . ?
O2 Mo1 Mo2 120.50(11) . . ?
O2 Mo1 Na2 24.43(14) . 34_565 ?
O2 Mo1 O1 103.82(15) . . ?
O2 Mo1 O3 99.81(14) . . ?
O2 Mo1 O6 95.69(13) . 34_565 ?
O2 Mo1 O7 103.28(14) . . ?
O2 Mo1 O7 164.85(13) . 10_655 ?
O3 Mo1 U1 100.56(9) . . ?
O3 Mo1 Mo2 37.00(9) . . ?
O3 Mo1 Na2 108.16(12) . 34_565 ?
O3 Mo1 O6 73.83(11) . 34_565 ?
O3 Mo1 O7 73.26(11) . 10_655 ?
O6 Mo1 U1 44.92(7) 34_565 . ?
O6 Mo1 Mo2 46.21(7) 34_565 . ?
O6 Mo1 Na2 76.48(11) 34_565 34_565 ?
O6 Mo1 O7 69.58(10) 34_565 10_655 ?
O7 Mo1 U1 45.27(7) 10_655 . ?
O7 Mo1 U1 43.64(9) . . ?
O7 Mo1 Mo2 46.52(7) 10_655 . ?
O7 Mo1 Mo2 107.20(9) . . ?
O7 Mo1 Na2 84.26(12) . 34_565 ?
O7 Mo1 Na2 144.21(11) 10_655 34_565 ?
O7 Mo1 O3 144.19(12) . . ?
O7 Mo1 O6 76.96(12) . 34_565 ?
O7 Mo1 O7 77.48(15) . 10_655 ?
U1 Mo2 Na2 100.35(8) . 31_656 ?
Mo1 Mo2 U1 63.411(9) . . ?
Mo1 Mo2 Na2 118.75(9) . . ?
Mo1 Mo2 Na2 118.66(8) . 31_656 ?
Na2 Mo2 U1 105.73(9) . . ?
Na2 Mo2 Na2 122.57(9) . 31_656 ?
O3 Mo2 U1 100.02(8) . . ?
O3 Mo2 Mo1 36.62(8) . . ?
O3 Mo2 Na2 113.59(12) . 31_656 ?
O3 Mo2 Na2 110.91(13) . . ?
O3 Mo2 O6 72.78(11) . 34_565 ?
O3 Mo2 O7 73.27(11) . 10_655 ?
O4 Mo2 U1 122.19(11) . . ?
O4 Mo2 Mo1 120.06(11) . . ?
O4 Mo2 Na2 22.70(14) . 31_656 ?
O4 Mo2 Na2 115.57(14) . . ?
O4 Mo2 O3 100.88(15) . . ?
O4 Mo2 O6 161.37(13) . 34_565 ?
O4 Mo2 O6 100.92(14) . . ?
O4 Mo2 O7 92.18(13) . 10_655 ?
O5 Mo2 U1 122.73(11) . . ?
O5 Mo2 Mo1 120.37(11) . . ?
O5 Mo2 Na2 17.41(13) . . ?
O5 Mo2 Na2 117.51(14) . 31_656 ?
O5 Mo2 O3 101.74(14) . . ?
O5 Mo2 O4 104.53(16) . . ?
O5 Mo2 O6 93.98(13) . 34_565 ?
O5 Mo2 O6 100.64(14) . . ?
O5 Mo2 O7 163.24(13) . 10_655 ?
O6 Mo2 U1 43.49(8) . . ?
O6 Mo2 U1 44.91(7) 34_565 . ?
O6 Mo2 Mo1 45.38(7) 34_565 . ?
O6 Mo2 Mo1 106.90(9) . . ?
O6 Mo2 Na2 82.90(12) 34_565 . ?
O6 Mo2 Na2 85.11(12) . . ?
O6 Mo2 Na2 144.08(11) 34_565 31_656 ?
O6 Mo2 Na2 80.13(11) . 31_656 ?
O6 Mo2 O3 143.51(12) . . ?
O6 Mo2 O6 77.26(13) . 34_565 ?
O6 Mo2 O7 77.00(11) . 10_655 ?
O6 Mo2 O7 69.27(10) 34_565 10_655 ?
O7 Mo2 U1 45.16(7) 10_655 . ?
O7 Mo2 Mo1 46.87(7) 10_655 . ?
O7 Mo2 Na2 149.50(12) 10_655 . ?
O7 Mo2 Na2 78.71(11) 10_655 31_656 ?
U2 Mo3 Na1 100.15(3) . 46_465 ?
Mo4 Mo3 U2 63.422(9) . . ?
Mo4 Mo3 Na1 114.89(4) . 46_465 ?
O8 Mo3 U2 121.40(10) . . ?
O8 Mo3 Mo4 120.90(10) . . ?
O8 Mo3 Na1 120.55(10) . 46_465 ?
O8 Mo3 O9 99.58(13) . . ?
O8 Mo3 O9 92.71(12) . 10_655 ?
O8 Mo3 O11 101.55(13) . . ?
O8 Mo3 O14 162.09(12) . 46_465 ?
O9 Mo3 U2 44.97(7) 10_655 . ?
O9 Mo3 U2 43.30(9) . . ?
O9 Mo3 Mo4 46.34(7) 10_655 . ?
O9 Mo3 Mo4 106.72(9) . . ?
O9 Mo3 Na1 82.15(9) . 46_465 ?
O9 Mo3 Na1 143.27(8) 10_655 46_465 ?
O9 Mo3 O9 76.91(15) . 10_655 ?
O9 Mo3 O11 143.19(12) . . ?
O9 Mo3 O14 76.58(12) . 46_465 ?
O10 Mo3 U2 124.43(12) . . ?
O10 Mo3 Mo4 119.60(11) . . ?
O10 Mo3 Na1 24.52(12) . 46_465 ?
O10 Mo3 O8 103.88(15) . . ?
O10 Mo3 O9 102.97(14) . . ?
O10 Mo3 O9 163.11(13) . 10_655 ?
O10 Mo3 O11 100.76(13) . . ?
O10 Mo3 O14 94.01(13) . 46_465 ?
O11 Mo3 U2 99.91(9) . . ?
O11 Mo3 Mo4 36.51(9) . . ?
O11 Mo3 Na1 111.59(9) . 46_465 ?
O11 Mo3 O9 72.33(11) . 10_655 ?
O11 Mo3 O14 74.05(11) . 46_465 ?
O14 Mo3 U2 44.82(7) 46_465 . ?
O14 Mo3 Mo4 46.37(7) 46_465 . ?
O14 Mo3 Na1 76.62(8) 46_465 46_465 ?
O14 Mo3 O9 69.39(10) 46_465 10_655 ?
U2 Mo4 Na1 102.78(4) . 43_556 ?
Mo3 Mo4 U2 63.667(8) . . ?
Mo3 Mo4 Na1 120.36(4) . 43_556 ?
Mo3 Mo4 Na1 116.05(4) . . ?
Na1 Mo4 U2 104.74(4) . . ?
Na1 Mo4 Na1 123.46(4) . 43_556 ?
O9 Mo4 U2 45.07(7) 10_655 . ?
O9 Mo4 Mo3 46.86(7) 10_655 . ?
O9 Mo4 Na1 81.26(8) 10_655 43_556 ?
O9 Mo4 Na1 147.69(8) 10_655 . ?
O11 Mo4 U2 99.84(8) . . ?
O11 Mo4 Mo3 36.20(8) . . ?
O11 Mo4 Na1 112.92(10) . 43_556 ?
O11 Mo4 Na1 109.65(10) . . ?
O11 Mo4 O9 72.54(11) . 10_655 ?
O11 Mo4 O14 73.51(12) . 46_465 ?
O12 Mo4 U2 122.61(10) . . ?
O12 Mo4 Mo3 119.23(10) . . ?
O12 Mo4 Na1 18.05(10) . . ?
O12 Mo4 Na1 116.14(11) . 43_556 ?
O12 Mo4 O9 162.28(12) . 10_655 ?
O12 Mo4 O11 101.58(13) . . ?
O12 Mo4 O13 104.41(14) . . ?
O12 Mo4 O14 92.84(12) . 46_465 ?
O12 Mo4 O14 101.13(13) . . ?
O13 Mo4 U2 122.17(10) . . ?
O13 Mo4 Mo3 121.37(11) . . ?
O13 Mo4 Na1 116.88(11) . . ?
O13 Mo4 Na1 20.10(11) . 43_556 ?
O13 Mo4 O9 93.22(12) . 10_655 ?
O13 Mo4 O11 101.71(14) . . ?
O13 Mo4 O14 162.73(13) . 46_465 ?
O13 Mo4 O14 99.97(13) . . ?
O14 Mo4 U2 45.00(7) 46_465 . ?
O14 Mo4 U2 43.55(8) . . ?
O14 Mo4 Mo3 107.22(8) . . ?
O14 Mo4 Mo3 46.04(8) 46_465 . ?
O14 Mo4 Na1 81.59(9) . 43_556 ?
O14 Mo4 Na1 80.09(8) 46_465 . ?
O14 Mo4 Na1 85.81(9) . . ?
O14 Mo4 Na1 146.85(8) 46_465 43_556 ?
O14 Mo4 O9 69.52(10) 46_465 10_655 ?
O14 Mo4 O9 77.13(12) . 10_655 ?
O14 Mo4 O11 143.39(12) . . ?
O14 Mo4 O14 77.04(13) . 46_465 ?
O1 Ni1 O1 87.43(13) . 7_564 ?
O1 Ni1 O1 87.43(13) 10_655 7_564 ?
O1 Ni1 O1 87.44(13) . 10_655 ?
O1 Ni1 O8 94.97(11) 10_655 10_655 ?
O1 Ni1 O8 94.97(11) 7_564 7_564 ?
O1 Ni1 O8 177.34(11) 7_564 . ?
O1 Ni1 O8 91.54(11) 7_564 10_655 ?
O1 Ni1 O8 91.54(11) 10_655 . ?
O1 Ni1 O8 91.54(11) . 7_564 ?
O1 Ni1 O8 177.34(11) . 10_655 ?
O1 Ni1 O8 177.34(11) 10_655 7_564 ?
O1 Ni1 O8 94.97(11) . . ?
O8 Ni1 O8 86.10(12) 10_655 . ?
O8 Ni1 O8 86.11(12) 10_655 7_564 ?
O8 Ni1 O8 86.11(12) 7_564 . ?
Mo4 Na1 Mo4 65.82(4) . 46_465 ?
Na1 Na1 Mo4 152.68(12) 15_545 . ?
Na1 Na1 Mo4 141.20(12) 15_545 46_465 ?
O10 Na1 Mo4 78.15(10) 43_556 . ?
O10 Na1 Mo4 79.47(10) 43_556 46_465 ?
O10 Na1 Na1 100.14(10) 43_556 15_545 ?
O10 Na1 O16A 71.9(3) 43_556 15_545 ?
O10 Na1 O16A 80.0(3) 43_556 . ?
O10 Na1 O17 161.7(2) 43_556 35_665 ?
O12 Na1 Mo4 78.00(11) . 46_465 ?
O12 Na1 Mo4 15.85(9) . . ?
O12 Na1 Na1 140.55(17) . 15_545 ?
O12 Na1 O10 90.07(15) . 43_556 ?
O12 Na1 O13 92.46(15) . 46_465 ?
O12 Na1 O16 174.4(2) . 15_545 ?
O12 Na1 O16A 82.3(3) . . ?
O12 Na1 O16A 160.5(3) . 15_545 ?
O12 Na1 O17 85.2(2) . 35_665 ?
O12 Na1 O17A 88.0(4) . 35_665 ?
O13 Na1 Mo4 81.58(11) 46_465 . ?
O13 Na1 Mo4 16.61(9) 46_465 46_465 ?
O13 Na1 Na1 125.72(16) 46_465 15_545 ?
O13 Na1 O10 87.45(14) 46_465 43_556 ?
O13 Na1 O16 83.8(2) 46_465 15_545 ?
O13 Na1 O16A 79.7(3) 46_465 15_545 ?
O13 Na1 O16A 166.3(4) 46_465 . ?
O13 Na1 O17 75.1(2) 46_465 35_665 ?
O13 Na1 O17A 91.0(5) 46_465 35_665 ?
O16 Na1 Mo4 102.4(2) . . ?
O16 Na1 Mo4 167.7(2) . 46_465 ?
O16 Na1 Mo4 97.64(18) 15_545 46_465 ?
O16 Na1 Mo4 158.6(2) 15_545 . ?
O16 Na1 Na1 50.3(2) . 15_545 ?
O16 Na1 Na1 44.20(19) 15_545 15_545 ?
O16 Na1 O10 85.7(2) 15_545 43_556 ?
O16 Na1 O10 94.7(3) . 43_556 ?
O16 Na1 O12 91.2(2) . . ?
O16 Na1 O13 175.7(3) . 46_465 ?
O16 Na1 O16 92.7(3) . 15_545 ?
O16 Na1 O16A 14.3(3) 15_545 15_545 ?
O16 Na1 O16A 97.4(4) . 15_545 ?
O16 Na1 O17 97.7(3) 15_545 35_665 ?
O16 Na1 O17 103.1(3) . 35_665 ?
O16 Na1 O17A 87.0(5) . 35_665 ?
O16A Na1 Mo4 90.6(3) . . ?
O16A Na1 Mo4 145.2(3) 15_545 . ?
O16A Na1 Na1 53.3(3) 15_545 15_545 ?
O16A Na1 Na1 62.5(3) . 15_545 ?
O16A Na1 O17 109.5(3) 15_545 35_665 ?
O16A Na1 O17 116.8(4) . 35_665 ?
O17 Na1 Mo4 93.53(19) 35_665 . ?
O17 Na1 Mo4 82.2(2) 35_665 46_465 ?
O17 Na1 Na1 94.7(2) 35_665 15_545 ?
O17A Na1 Mo4 99.6(4) 35_665 . ?
O17A Na1 Na1 82.4(4) 35_665 15_545 ?
O17A Na1 O10 177.4(4) 35_665 43_556 ?
O17A Na1 O16A 101.4(6) 35_665 . ?
O17A Na1 O17 16.3(5) 35_665 35_665 ?
Mo1 Na2 Mo2 63.61(9) 31_656 34_565 ?
Mo2 Na2 Mo1 65.61(9) . 31_656 ?
Mo2 Na2 Mo2 65.28(10) . 34_565 ?
O2 Na2 Mo1 18.68(10) 31_656 31_656 ?
O2 Na2 Mo2 78.84(17) 31_656 34_565 ?
O2 Na2 Mo2 81.12(17) 31_656 . ?
O2 Na2 O4 86.5(2) 31_656 34_565 ?
O2 Na2 O16 162.3(3) 31_656 16_455 ?
O2 Na2 O16A 176.3(5) 31_656 16_455 ?
O2 Na2 O17 84.2(3) 31_656 . ?
O4 Na2 Mo1 74.56(16) 34_565 31_656 ?
O4 Na2 Mo2 17.32(10) 34_565 34_565 ?
O4 Na2 Mo2 81.64(18) 34_565 . ?
O4 Na2 O16 78.6(2) 34_565 16_455 ?
O4 Na2 O16A 89.8(4) 34_565 16_455 ?
O4 Na2 O17 169.8(3) 34_565 . ?
O5 Na2 Mo1 80.33(19) . 31_656 ?
O5 Na2 Mo2 15.88(12) . . ?
O5 Na2 Mo2 76.4(2) . 34_565 ?
O5 Na2 O2 94.3(3) . 31_656 ?
O5 Na2 O4 91.2(3) . 34_565 ?
O5 Na2 O15 171.2(4) . . ?
O5 Na2 O16 76.6(2) . 16_455 ?
O5 Na2 O16A 85.8(4) . 16_455 ?
O5 Na2 O17 85.4(3) . . ?
O15 Na2 Mo1 106.5(3) . 31_656 ?
O15 Na2 Mo2 101.5(2) . 34_565 ?
O15 Na2 Mo2 166.4(3) . . ?
O15 Na2 O2 93.6(3) . 31_656 ?
O15 Na2 O4 85.6(3) . 34_565 ?
O15 Na2 O16 94.7(3) . 16_455 ?
O15 Na2 O16A 86.1(4) . 16_455 ?
O15 Na2 O17 99.2(3) . . ?
O16 Na2 Mo1 144.0(2) 16_455 31_656 ?
O16 Na2 Mo2 84.2(2) 16_455 34_565 ?
O16 Na2 Mo2 87.3(2) 16_455 . ?
O16A Na2 Mo1 158.8(4) 16_455 31_656 ?
O16A Na2 Mo2 98.4(4) 16_455 . ?
O17 Na2 Mo1 95.4(3) . 31_656 ?
O17 Na2 Mo2 154.0(3) . 34_565 ?
O17 Na2 Mo2 92.8(2) . . ?
O17 Na2 O16 109.8(3) . 16_455 ?
Mo1 O1 Ni1 145.62(17) . . ?
Mo1 O2 Na2 136.9(2) . 34_565 ?
Mo1 O3 Mo2 106.39(13) . . ?
Mo2 O4 Na2 140.0(2) . 31_656 ?
Mo2 O5 Na2 146.7(2) . . ?
Mo1 O6 U1 95.82(10) 31_656 . ?
Mo1 O6 Mo2 88.42(10) 31_656 31_656 ?
Mo2 O6 U1 103.88(12) . . ?
Mo2 O6 U1 95.17(10) 31_656 . ?
Mo2 O6 Mo1 132.34(14) . 31_656 ?
Mo2 O6 Mo2 131.28(14) . 31_656 ?
Mo1 O7 U1 94.07(10) 7_564 . ?
Mo1 O7 U1 104.33(12) . . ?
Mo1 O7 Mo1 132.73(14) . 7_564 ?
Mo1 O7 Mo2 133.36(14) . 7_564 ?
Mo2 O7 U1 94.57(10) 7_564 . ?
Mo2 O7 Mo1 86.61(10) 7_564 7_564 ?
Mo3 O8 Ni1 147.04(17) . . ?
Mo3 O9 U2 94.61(10) 7_564 . ?
Mo3 O9 U2 104.70(12) . . ?
Mo3 O9 Mo3 132.32(14) . 7_564 ?
Mo3 O9 Mo4 132.95(14) . 7_564 ?
Mo4 O9 U2 94.84(10) 7_564 . ?
Mo4 O9 Mo3 86.80(9) 7_564 7_564 ?
Mo3 O10 Na1 137.33(19) . 46_465 ?
Mo3 O11 Mo4 107.29(13) . . ?
Mo4 O12 Na1 146.10(18) . . ?
Mo4 O13 Na1 143.29(18) . 43_556 ?
Mo3 O14 U2 95.51(10) 43_556 . ?
Mo3 O14 Mo4 87.59(10) 43_556 43_556 ?
Mo4 O14 U2 103.87(12) . . ?
Mo4 O14 U2 94.93(10) 43_556 . ?
Mo4 O14 Mo3 132.82(14) . 43_556 ?
Mo4 O14 Mo4 131.83(15) . 43_556 ?
Na1 O16 Na1 85.5(3) . 15_545 ?
Na1 O16 Na2 138.9(3) 15_545 16_455 ?
Na1 O16 Na2 135.5(3) . 16_455 ?
Na1 O16A Na1 64.2(4) . 15_545 ?
Na2 O16A Na1 137.2(6) 16_455 . ?
Na2 O16A Na1 136.3(6) 16_455 15_545 ?
Na2 O17 Na1 142.2(3) . 32_565 ?

loop_
_geom_bond_atom_site_label_1
_geom_bond_atom_site_label_2
_geom_bond_distance
_geom_bond_site_symmetry_2
_geom_bond_publ_flag
U1 O6 2.489(3) . ?
U1 O6 2.489(3) 7_564 ?
U1 O6 2.489(3) 31_656 ?
U1 O6 2.489(3) 34_565 ?
U1 O6 2.489(3) 10_655 ?
U1 O6 2.489(3) 25_665 ?
U1 O7 2.498(3) . ?
U1 O7 2.498(3) 10_655 ?
U1 O7 2.498(3) 34_565 ?
U1 O7 2.498(3) 31_656 ?
U1 O7 2.498(3) 7_564 ?
U1 O7 2.498(3) 25_665 ?
U2 O9 2.491(3) . ?
U2 O9 2.491(3) 7_564 ?
U2 O9 2.491(3) 43_556 ?
U2 O9 2.491(3) 46_465 ?
U2 O9 2.491(3) 10_655 ?
U2 O9 2.491(3) 37_565 ?
U2 O14 2.488(3) 43_556 ?
U2 O14 2.488(3) . ?
U2 O14 2.488(3) 10_655 ?
U2 O14 2.488(3) 7_564 ?
U2 O14 2.488(3) 37_565 ?
U2 O14 2.488(3) 46_465 ?
Mo1 Mo2 3.1328(5) . ?
Mo1 Na2 3.632(5) 34_565 ?
Mo1 O1 1.740(3) . ?
Mo1 O2 1.702(3) . ?
Mo1 O3 1.948(3) . ?
Mo1 O6 2.231(3) 34_565 ?
Mo1 O7 1.920(3) . ?
Mo1 O7 2.290(3) 10_655 ?
Mo2 Na2 3.423(5) . ?
Mo2 Na2 3.685(6) 31_656 ?
Mo2 O3 1.965(3) . ?
Mo2 O4 1.706(3) . ?
Mo2 O5 1.706(3) . ?
Mo2 O6 1.950(3) . ?
Mo2 O6 2.262(3) 34_565 ?
Mo2 O7 2.277(3) 10_655 ?
Mo3 Mo4 3.1268(5) . ?
Mo3 Na1 3.710(2) 46_465 ?
Mo3 O8 1.733(3) . ?
Mo3 O9 2.285(3) 10_655 ?
Mo3 O9 1.925(3) . ?
Mo3 O10 1.705(3) . ?
Mo3 O11 1.934(3) . ?
Mo3 O14 2.253(3) 46_465 ?
Mo4 Na1 3.585(2) 43_556 ?
Mo4 Na1 3.491(2) . ?
Mo4 O9 2.266(3) 10_655 ?
Mo4 O11 1.948(3) . ?
Mo4 O12 1.709(3) . ?
Mo4 O13 1.715(3) . ?
Mo4 O14 2.265(3) 46_465 ?
Mo4 O14 1.944(3) . ?
Ni1 O1 2.076(3) 10_655 ?
Ni1 O1 2.076(3) 7_564 ?
Ni1 O1 2.076(3) . ?
Ni1 O8 2.099(3) 10_655 ?
Ni1 O8 2.099(3) 7_564 ?
Ni1 O8 2.099(3) . ?
Na1 Na1 2.752(4) 15_545 ?
Na1 O10 2.272(4) 43_556 ?
Na1 O12 1.939(4) . ?
Na1 O13 2.061(4) 46_465 ?
Na1 O16 2.123(7) 15_545 ?
Na1 O16 1.924(7) . ?
Na1 O16A 2.713(16) 15_545 ?
Na1 O16A 2.452(15) . ?
Na1 O17 2.739(9) 35_665 ?
Na1 O17A 2.089(13) 35_665 ?
Na2 O2 2.198(6) 31_656 ?
Na2 O4 2.211(6) 34_565 ?
Na2 O5 1.866(6) . ?
Na2 O15 1.884(7) . ?
Na2 O16 2.775(9) 16_455 ?
Na2 O16A 2.231(15) 16_455 ?
Na2 O17 2.415(10) . ?

loop_
_geom_torsion_atom_site_label_1
_geom_torsion_atom_site_label_2
_geom_torsion_atom_site_label_3
_geom_torsion_atom_site_label_4
_geom_torsion
_geom_torsion_site_symmetry_1
_geom_torsion_site_symmetry_2
_geom_torsion_site_symmetry_3
_geom_torsion_site_symmetry_4
_geom_torsion_publ_flag
U1 Mo1 O1 Ni1 16.3(3) . . . . ?
U1 Mo1 O2 Na2 -1.8(4) . . . 34_565 ?
U1 Mo2 O4 Na2 -17.3(4) . . . 31_656 ?
U1 Mo2 O5 Na2 13.6(5) . . . . ?
U2 Mo3 O8 Ni1 -8.1(4) . . . . ?
U2 Mo3 O10 Na1 9.0(3) . . . 46_465 ?
U2 Mo4 O12 Na1 -8.9(4) . . . . ?
U2 Mo4 O13 Na1 16.5(4) . . . 43_556 ?
Mo1 Mo2 O4 Na2 -93.0(4) . . . 31_656 ?
Mo1 Mo2 O5 Na2 89.7(5) . . . . ?
Mo1 Na2 O5 Mo2 21.2(5) 31_656 . . . ?
Mo2 Mo1 O1 Ni1 90.9(3) . . . . ?
Mo2 Mo1 O2 Na2 -79.6(3) . . . 34_565 ?
Mo2 Na2 O5 Mo2 -43.7(5) 34_565 . . . ?
Mo3 Mo4 O12 Na1 -84.7(3) . . . . ?
Mo3 Mo4 O13 Na1 93.2(3) . . . 43_556 ?
Mo4 Mo3 O8 Ni1 -83.8(3) . . . . ?
Mo4 Mo3 O10 Na1 85.5(3) . . . 46_465 ?
Na1 Mo3 O8 Ni1 118.8(3) 46_465 . . . ?
Na1 Mo4 O12 Na1 118.5(3) 43_556 . . . ?
Na1 Mo4 O13 Na1 -114.4(3) . . . 43_556 ?
Na2 Mo1 O1 Ni1 -115.6(3) 34_565 . . . ?
Na2 Mo2 O4 Na2 113.7(3) . . . 31_656 ?
Na2 Mo2 O5 Na2 -111.6(5) 31_656 . . . ?
O1 Mo1 O2 Na2 144.5(3) . . . 34_565 ?
O2 Mo1 O1 Ni1 -132.2(3) . . . . ?
O2 Na2 O5 Mo2 33.7(6) 31_656 . . . ?
O3 Mo1 O1 Ni1 125.0(3) . . . . ?
O3 Mo1 O2 Na2 -112.6(3) . . . 34_565 ?
O3 Mo2 O4 Na2 -126.6(3) . . . 31_656 ?
O3 Mo2 O5 Na2 123.7(5) . . . . ?
O4 Mo2 O5 Na2 -131.6(5) . . . . ?
O4 Na2 O5 Mo2 -52.9(5) 34_565 . . . ?
O5 Mo2 O4 Na2 128.1(3) . . . 31_656 ?
O6 Mo1 O1 Ni1 55.6(5) 34_565 . . . ?
O6 Mo1 O2 Na2 -38.1(3) 34_565 . . 34_565 ?
O6 Mo2 O4 Na2 24.0(4) . . . 31_656 ?
O6 Mo2 O4 Na2 -58.5(6) 34_565 . . 31_656 ?
O6 Mo2 O5 Na2 50.5(5) 34_565 . . . ?
O6 Mo2 O5 Na2 -27.3(5) . . . . ?
O7 Mo1 O1 Ni1 -25.5(3) . . . . ?
O7 Mo1 O1 Ni1 51.9(3) 10_655 . . . ?
O7 Mo1 O2 Na2 39.8(3) . . . 34_565 ?
O7 Mo1 O2 Na2 -51.3(7) 10_655 . . 34_565 ?
O7 Mo2 O4 Na2 -53.2(4) 10_655 . . 31_656 ?
O7 Mo2 O5 Na2 53.0(8) 10_655 . . . ?
O8 Mo3 O10 Na1 -136.1(2) . . . 46_465 ?
O9 Mo3 O8 Ni1 -44.8(3) 10_655 . . . ?
O9 Mo3 O8 Ni1 32.3(3) . . . . ?
O9 Mo3 O10 Na1 55.0(6) 10_655 . . 46_465 ?
O9 Mo3 O10 Na1 -32.6(3) . . . 46_465 ?
O9 Mo4 O12 Na1 -50.1(6) 10_655 . . . ?
O9 Mo4 O13 Na1 53.4(3) 10_655 . . 43_556 ?
O10 Mo3 O8 Ni1 138.4(3) . . . . ?
O11 Mo3 O8 Ni1 -117.4(3) . . . . ?
O11 Mo3 O10 Na1 119.1(3) . . . 46_465 ?
O11 Mo4 O12 Na1 -118.6(3) . . . . ?
O11 Mo4 O13 Na1 126.2(3) . . . 43_556 ?
O12 Mo4 O13 Na1 -128.4(3) . . . 43_556 ?
O13 Mo4 O12 Na1 135.9(3) . . . . ?
O14 Mo3 O8 Ni1 -43.6(6) 46_465 . . . ?
O14 Mo3 O10 Na1 44.6(3) 46_465 . . 46_465 ?
O14 Mo4 O12 Na1 32.4(4) . . . . ?
O14 Mo4 O12 Na1 -44.9(3) 46_465 . . . ?
O14 Mo4 O13 Na1 54.3(6) 46_465 . . 43_556 ?
O14 Mo4 O13 Na1 -24.1(3) . . . 43_556 ?
O16 Na2 O5 Mo2 -130.9(5) 16_455 . . . ?
O16A Na2 O5 Mo2 -142.6(6) 16_455 . . . ?
O17 Na2 O5 Mo2 117.5(5) . . . . ?
